data_4313663
loop_
_publ_author_name
'Piotr Smole\'nski'
'Florian P. Pruchnik'
'Zbigniew Ciunik'
'Tadeusz Lis'

_publ_contact_author
;
Florian P. Pruchnik
Faculty of Chemistry, University of Wroclaw,
14. F. Joliot-Curie Street, 50-383 Wroclaw,
Poland
;
_publ_contact_author_email pruchnik@wchuwr.chem.uni.wroc.pl
_publ_section_title
;
 New Rhodium(III) and Ruthenium(II) Water-Soluble Complexes with
 3,5-Diaza-1-methyl-1-azonia-7-phosphatricyclo[3.3.1.13,7]decane
;
_journal_name_full 'Inorganic Chemistry'
_journal_page_first 3318
_journal_page_last 3322
_journal_paper_doi 10.1021/ic034044v
_journal_volume 42
_journal_year 2003
_chemical_formula_moiety '[RuI4{P(CH2)6N2NCH3}2]'
_chemical_formula_sum 'C14 H30 I4 N6 P2 Ru'
_chemical_formula_weight 953.05
_chemical_name_common bis{diazamethylazoniaphosphaadamantane}-tetraiodoruthenium(II)
_chemical_name_systematic
;
    (OC-6-11)-{bis(3,5-diaza-1-methyl-1-azonia-7
    -phosphatricyclo[3.3.1.1^3,7]decane}tetraiodoruthenium(II)
;
_space_group_IT_number 14
_symmetry_cell_setting monoclinic
_symmetry_space_group_name_Hall '-P 2yn'
_symmetry_space_group_name_H-M 'P 1 21/n 1'
_atom_sites_solution_hydrogens geom
_atom_sites_solution_primary direct
_atom_sites_solution_secondary difmap
_audit_creation_method SHELXL-97
_cell_angle_alpha 90.00
_cell_angle_beta 109.740(8)
_cell_angle_gamma 90.00
_cell_formula_units_Z 2
_cell_length_a 9.7954(9)
_cell_length_b 12.8494(10)
_cell_length_c 10.6979(9)
_cell_measurement_reflns_used 3700
_cell_measurement_temperature 100(2)
_cell_measurement_theta_max 28.42
_cell_measurement_theta_min 3.46
_cell_volume 1267.4(2)
_computing_cell_refinement 'Oxford Diffraction (Poland) Sp. z o.o'
_computing_data_collection 'Oxford Diffraction (Poland) Sp. z o.o'
_computing_data_reduction 'Oxford Diffraction (Poland) Sp. z o.o'
_computing_molecular_graphics 'SHELXTL-NT V5.1, Bruker AXS 1999'
_computing_publication_material 'SHELXL-97 (Sheldrick, 1997)'
_computing_structure_refinement 'SHELXL-97 (Sheldrick, 1997)'
_computing_structure_solution 'SHELXS-97 (Sheldrick, 1990)'
_diffrn_ambient_temperature 100(2)
_diffrn_measured_fraction_theta_full 0.893
_diffrn_measured_fraction_theta_max 0.893
_diffrn_measurement_device_type 'Kuma KM4CCD'
_diffrn_measurement_method '\w scan'
_diffrn_radiation_monochromator graphite
_diffrn_radiation_source 'fine-focus sealed tube'
_diffrn_radiation_type MoK\a
_diffrn_radiation_wavelength 0.71073
_diffrn_reflns_av_R_equivalents 0.0352
_diffrn_reflns_av_sigmaI/netI 0.0516
_diffrn_reflns_limit_h_max 13
_diffrn_reflns_limit_h_min -7
_diffrn_reflns_limit_k_max 16
_diffrn_reflns_limit_k_min -16
_diffrn_reflns_limit_l_max 13
_diffrn_reflns_limit_l_min -14
_diffrn_reflns_number 8614
_diffrn_reflns_theta_full 28.42
_diffrn_reflns_theta_max 28.42
_diffrn_reflns_theta_min 3.46
_diffrn_standards_number 'none (area detector data)'
_exptl_absorpt_coefficient_mu 5.630
_exptl_absorpt_correction_type |Fo|-|Fc|
_exptl_crystal_density_diffrn 2.497
_exptl_crystal_density_method 'not measured'
_exptl_crystal_F_000 884
_exptl_crystal_size_max 0.14
_exptl_crystal_size_mid 0.14
_exptl_crystal_size_min 0.08
_refine_diff_density_max 1.274
_refine_diff_density_min -0.664
_refine_diff_density_rms 0.170
_refine_ls_extinction_method none
_refine_ls_goodness_of_fit_ref 1.030
_refine_ls_hydrogen_treatment mixed
_refine_ls_matrix_type full
_refine_ls_number_parameters 125
_refine_ls_number_reflns 2976
_refine_ls_number_restraints 0
_refine_ls_restrained_S_all 1.030
_refine_ls_R_factor_all 0.0527
_refine_ls_R_factor_gt 0.0341
_refine_ls_shift/su_max 0.001
_refine_ls_shift/su_mean 0.000
_refine_ls_structure_factor_coef Fsqd
_refine_ls_weighting_details 'w=1/[\s^2^(Fo^2^)+(0.0150P)^2^+0.0000P] where P=(Fo^2^+2Fc^2^)/3'
_refine_ls_weighting_scheme calc
_refine_ls_wR_factor_gt 0.0458
_refine_ls_wR_factor_ref 0.0496
_reflns_number_gt 2443
_reflns_number_total 2976
_reflns_threshold_expression >2sigma(I)
_cod_data_source_file ic034044vsi20030326_081136_2.cif
_cod_data_source_block sm2abs
_cod_depositor_comments
;
The following automatic conversions were performed:

'_symmetry_cell_setting' value 'Monoclinic' changed to 'monoclinic'
according to the built-in table from CIF Core dictionary named
'cif_core.dic' version 2.4.1 from 2010-06-29.

Automatic conversion script
Id: cif_fix_values 1646 2011-03-28 12:23:43Z adriana 

The following automatic conversions were performed:

'_refine_ls_weighting_scheme' value 'calc
w=1/[\s^2^(Fo^2^)+(0.0150P)^2^+0.0000P] where P=(Fo^2^+2Fc^2^)/3' was
changed to 'calc'. New tag '_refine_ls_weighting_details' was
created. The value of the new tag was set to
'w=1/[\s^2^(Fo^2^)+(0.0150P)^2^+0.0000P] where P=(Fo^2^+2Fc^2^)/3'.

Automatic conversion script
Id: cif_fix_values 3143 2015-03-26 13:38:13Z robertas 
;
_cod_original_cell_volume 1267.36(19)
_cod_database_code 4313663
_exptl_absorpt_correction_a_min 0.86934
_exptl_absorpt_correction_a_max 1.28047

loop_
_symmetry_equiv_pos_as_xyz
'x, y, z'
'-x+1/2, y+1/2, -z+1/2'
'-x, -y, -z'
'x-1/2, -y-1/2, z-1/2'

loop_
_atom_site_label
_atom_site_type_symbol
_atom_site_fract_x
_atom_site_fract_y
_atom_site_fract_z
_atom_site_U_iso_or_equiv
_atom_site_adp_type
_atom_site_occupancy
_atom_site_calc_flag
_atom_site_refinement_flags
_atom_site_disorder_assembly
_atom_site_disorder_group
I1 I 0.22755(3) -0.08526(2) 0.93038(3) 0.01293(8) Uani 1 d . . .
I2 I 0.60146(3) -0.13347(2) 1.21137(3) 0.01328(8) Uani 1 d . . .
Ru1 Ru 0.5000 0.0000 1.0000 0.00958(12) Uani 1 d S . .
P1 P 0.45251(13) 0.11501(10) 1.14475(12) 0.0114(3) Uani 1 d . . .
N1 N 0.2840(4) 0.1530(3) 1.3083(4) 0.0145(9) Uani 1 d . . .
N2 N 0.3532(5) 0.3063(3) 1.2014(4) 0.0170(9) Uani 1 d . . .
N3 N 0.5354(4) 0.2190(3) 1.3863(4) 0.0133(9) Uani 1 d . . .
C1 C 0.3084(5) 0.0760(4) 1.2123(5) 0.0150(11) Uani 1 d . . .
H1A H 0.2164 0.0666 1.1374 0.018 Uiso 1 calc R . .
H1B H 0.3347 0.0080 1.2576 0.018 Uiso 1 calc R . .
C2 C 0.3853(6) 0.2475(4) 1.0941(5) 0.0164(11) Uani 1 d . . .
H2A H 0.4589 0.2862 1.0679 0.020 Uiso 1 calc R . .
H2B H 0.2960 0.2433 1.0154 0.020 Uiso 1 calc R . .
C3 C 0.5914(5) 0.1494(4) 1.3046(5) 0.0153(11) Uani 1 d . . .
H3A H 0.6286 0.0848 1.3551 0.018 Uiso 1 calc R . .
H3B H 0.6736 0.1839 1.2873 0.018 Uiso 1 calc R . .
C4 C 0.1669(5) 0.1162(4) 1.3578(5) 0.0227(13) Uani 1 d . . .
H4A H 0.0762 0.1089 1.2829 0.034 Uiso 1 calc R . .
H4B H 0.1535 0.1669 1.4212 0.034 Uiso 1 calc R . .
H4C H 0.1942 0.0488 1.4019 0.034 Uiso 1 calc R . .
C5 C 0.2394(5) 0.2588(4) 1.2382(5) 0.0171(11) Uani 1 d . . .
H5A H 0.1535 0.2486 1.1574 0.020 Uiso 1 calc R . .
H5B H 0.2112 0.3064 1.2980 0.020 Uiso 1 calc R . .
C6 C 0.4241(5) 0.1714(4) 1.4256(5) 0.0151(11) Uani 1 d . . .
H6A H 0.4025 0.2164 1.4916 0.018 Uiso 1 calc R . .
H6B H 0.4599 0.1039 1.4689 0.018 Uiso 1 calc R . .
C7 C 0.4835(5) 0.3180(4) 1.3205(5) 0.0173(11) Uani 1 d . . .
H7A H 0.5617 0.3505 1.2946 0.021 Uiso 1 calc R . .
H7B H 0.4610 0.3653 1.3840 0.021 Uiso 1 calc R . .

loop_
_atom_site_aniso_label
_atom_site_aniso_U_11
_atom_site_aniso_U_22
_atom_site_aniso_U_33
_atom_site_aniso_U_23
_atom_site_aniso_U_13
_atom_site_aniso_U_12
I1 0.01263(16) 0.01422(17) 0.01243(16) -0.00081(14) 0.00488(13) -0.00256(14)
I2 0.01446(16) 0.01394(17) 0.01191(16) 0.00307(14) 0.00506(13) 0.00156(14)
Ru1 0.0104(3) 0.0099(3) 0.0087(3) 0.0000(2) 0.0036(2) -0.0001(2)
P1 0.0121(6) 0.0126(7) 0.0097(6) -0.0012(5) 0.0038(5) 0.0004(5)
N1 0.016(2) 0.013(2) 0.014(2) -0.0023(18) 0.0053(18) -0.0006(18)
N2 0.028(2) 0.012(2) 0.015(2) 0.0017(18) 0.013(2) 0.0051(19)
N3 0.011(2) 0.018(2) 0.011(2) -0.0031(18) 0.0041(17) 0.0015(17)
C1 0.016(2) 0.018(3) 0.014(3) -0.005(2) 0.008(2) -0.003(2)
C2 0.025(3) 0.012(3) 0.012(3) 0.001(2) 0.007(2) 0.000(2)
C3 0.011(2) 0.021(3) 0.016(3) -0.008(2) 0.006(2) -0.002(2)
C4 0.018(3) 0.032(3) 0.023(3) -0.004(3) 0.014(2) -0.006(2)
C5 0.018(3) 0.019(3) 0.014(3) -0.001(2) 0.006(2) 0.007(2)
C6 0.016(3) 0.019(3) 0.008(2) -0.004(2) 0.001(2) 0.002(2)
C7 0.022(3) 0.013(3) 0.019(3) -0.006(2) 0.010(2) -0.002(2)

loop_
_atom_type_symbol
_atom_type_description
_atom_type_scat_dispersion_real
_atom_type_scat_dispersion_imag
_atom_type_scat_source
C C 0.0033 0.0016 'International Tables Vol C Tables 4.2.6.8 and 6.1.1.4'
H H 0.0000 0.0000 'International Tables Vol C Tables 4.2.6.8 and 6.1.1.4'
N N 0.0061 0.0033 'International Tables Vol C Tables 4.2.6.8 and 6.1.1.4'
P P 0.1023 0.0942 'International Tables Vol C Tables 4.2.6.8 and 6.1.1.4'
Ru Ru -1.2594 0.8363 'International Tables Vol C Tables 4.2.6.8 and 6.1.1.4'
I I -0.4742 1.8119 'International Tables Vol C Tables 4.2.6.8 and 6.1.1.4'

loop_
_geom_angle_atom_site_label_1
_geom_angle_atom_site_label_2
_geom_angle_atom_site_label_3
_geom_angle
_geom_angle_site_symmetry_1
_geom_angle_site_symmetry_3
_geom_angle_publ_flag
P1 Ru1 P1 180.0 3_657 . ?
P1 Ru1 I2 86.91(3) 3_657 3_657 ?
P1 Ru1 I2 93.09(3) . 3_657 ?
P1 Ru1 I2 93.09(3) 3_657 . ?
P1 Ru1 I2 86.91(3) . . ?
I2 Ru1 I2 180.0 3_657 . ?
P1 Ru1 I1 92.29(3) 3_657 3_657 ?
P1 Ru1 I1 87.71(3) . 3_657 ?
I2 Ru1 I1 91.288(12) 3_657 3_657 ?
I2 Ru1 I1 88.712(12) . 3_657 ?
P1 Ru1 I1 87.71(3) 3_657 . ?
P1 Ru1 I1 92.29(3) . . ?
I2 Ru1 I1 88.712(12) 3_657 . ?
I2 Ru1 I1 91.288(12) . . ?
I1 Ru1 I1 180.0 3_657 . ?
C2 P1 C3 97.5(2) . . ?
C2 P1 C1 97.0(2) . . ?
C3 P1 C1 97.1(2) . . ?
C2 P1 Ru1 122.01(16) . . ?
C3 P1 Ru1 121.67(15) . . ?
C1 P1 Ru1 116.19(16) . . ?
C4 N1 C1 110.6(4) . . ?
C4 N1 C6 109.9(4) . . ?
C1 N1 C6 110.9(3) . . ?
C4 N1 C5 109.0(4) . . ?
C1 N1 C5 109.4(4) . . ?
C6 N1 C5 106.9(4) . . ?
C5 N2 C7 109.4(4) . . ?
C5 N2 C2 112.3(4) . . ?
C7 N2 C2 111.7(4) . . ?
C6 N3 C7 109.8(4) . . ?
C6 N3 C3 112.7(4) . . ?
C7 N3 C3 112.4(4) . . ?
N1 C1 P1 113.9(3) . . ?
N2 C2 P1 112.9(3) . . ?
N3 C3 P1 112.8(3) . . ?
N2 C5 N1 112.9(4) . . ?
N3 C6 N1 112.7(4) . . ?
N3 C7 N2 112.7(4) . . ?

loop_
_geom_bond_atom_site_label_1
_geom_bond_atom_site_label_2
_geom_bond_distance
_geom_bond_site_symmetry_2
_geom_bond_publ_flag
I1 Ru1 2.7450(4) . ?
I2 Ru1 2.7430(4) . ?
Ru1 P1 2.2988(12) 3_657 ?
Ru1 P1 2.2988(12) . ?
Ru1 I2 2.7430(4) 3_657 ?
Ru1 I1 2.7450(4) 3_657 ?
P1 C2 1.840(5) . ?
P1 C3 1.843(5) . ?
P1 C1 1.859(5) . ?
N1 C4 1.494(6) . ?
N1 C1 1.503(6) . ?
N1 C6 1.533(6) . ?
N1 C5 1.542(6) . ?
N2 C5 1.438(6) . ?
N2 C7 1.476(6) . ?
N2 C2 1.494(6) . ?
N3 C6 1.432(6) . ?
N3 C7 1.459(6) . ?
N3 C3 1.479(6) . ?

loop_
_geom_torsion_atom_site_label_1
_geom_torsion_atom_site_label_2
_geom_torsion_atom_site_label_3
_geom_torsion_atom_site_label_4
_geom_torsion
_geom_torsion_site_symmetry_1
_geom_torsion_site_symmetry_2
_geom_torsion_site_symmetry_3
_geom_torsion_site_symmetry_4
_geom_torsion_publ_flag
P1 Ru1 P1 C2 -88(100) 3_657 . . . ?
I2 Ru1 P1 C2 -4.6(2) 3_657 . . . ?
I2 Ru1 P1 C2 175.4(2) . . . . ?
I1 Ru1 P1 C2 86.6(2) 3_657 . . . ?
I1 Ru1 P1 C2 -93.4(2) . . . . ?
P1 Ru1 P1 C3 148(100) 3_657 . . . ?
I2 Ru1 P1 C3 -129.0(2) 3_657 . . . ?
I2 Ru1 P1 C3 51.0(2) . . . . ?
I1 Ru1 P1 C3 -37.9(2) 3_657 . . . ?
I1 Ru1 P1 C3 142.1(2) . . . . ?
P1 Ru1 P1 C1 30(100) 3_657 . . . ?
I2 Ru1 P1 C1 113.27(18) 3_657 . . . ?
I2 Ru1 P1 C1 -66.73(18) . . . . ?
I1 Ru1 P1 C1 -155.57(18) 3_657 . . . ?
I1 Ru1 P1 C1 24.43(18) . . . . ?
C4 N1 C1 P1 180.0(3) . . . . ?
C6 N1 C1 P1 -57.9(4) . . . . ?
C5 N1 C1 P1 59.8(4) . . . . ?
C2 P1 C1 N1 -50.2(4) . . . . ?
C3 P1 C1 N1 48.3(4) . . . . ?
Ru1 P1 C1 N1 178.9(3) . . . . ?
C5 N2 C2 P1 -62.9(5) . . . . ?
C7 N2 C2 P1 60.4(5) . . . . ?
C3 P1 C2 N2 -48.7(4) . . . . ?
C1 P1 C2 N2 49.5(4) . . . . ?
Ru1 P1 C2 N2 176.4(3) . . . . ?
C6 N3 C3 P1 63.7(5) . . . . ?
C7 N3 C3 P1 -61.0(4) . . . . ?
C2 P1 C3 N3 48.7(4) . . . . ?
C1 P1 C3 N3 -49.3(4) . . . . ?
Ru1 P1 C3 N3 -176.2(3) . . . . ?
C7 N2 C5 N1 -56.5(5) . . . . ?
C2 N2 C5 N1 68.1(5) . . . . ?
C4 N1 C5 N2 172.9(4) . . . . ?
C1 N1 C5 N2 -66.0(5) . . . . ?
C6 N1 C5 N2 54.1(5) . . . . ?
C7 N3 C6 N1 58.0(5) . . . . ?
C3 N3 C6 N1 -68.1(5) . . . . ?
C4 N1 C6 N3 -172.7(4) . . . . ?
C1 N1 C6 N3 64.7(5) . . . . ?
C5 N1 C6 N3 -54.5(5) . . . . ?
C6 N3 C7 N2 -59.3(5) . . . . ?
C3 N3 C7 N2 67.0(5) . . . . ?
C5 N2 C7 N3 58.5(5) . . . . ?
C2 N2 C7 N3 -66.5(5) . . . . ?
